data_7229864
loop_
_publ_author_name
'Chisca, Diana'
'Croitor, Lilia'
'Petuhov, Oleg'
'Kulikova, Olga V.'
'Volodina, Galina F.'
'Coropceanu, Eduard B.'
'Masunov, Art\"em E.'
'Fonari, Marina S.'

_publ_section_title
;
 Tuning structures and emissive properties in a series of Zn(ii) and
 Cd(ii) coordination polymers containing dicarboxylic acids and
 nicotinamide pillars
;
_journal_issue 4
_journal_name_full CrystEngComm
_journal_page_first 432
_journal_paper_doi 10.1039/C7CE01988B
_journal_volume 20
_journal_year 2018
_chemical_formula_moiety 'C12 H17 N3 O7 Zn'
_chemical_formula_sum 'C12 H17 N3 O7 Zn'
_chemical_formula_weight 380.65
_space_group_crystal_system orthorhombic
_space_group_IT_number 33
_space_group_name_Hall 'P 2c -2n'
_space_group_name_H-M_alt 'P n a 21'
_symmetry_space_group_name_Hall 'P 2c -2n'
_symmetry_space_group_name_H-M 'P n a 21'
_atom_sites_solution_hydrogens mixed
_audit_creation_method SHELXL-2014/7
_audit_update_record
;
2017-10-06 deposited with the CCDC.
2017-12-13 downloaded from the CCDC.
;
_cell_angle_alpha 90
_cell_angle_beta 90
_cell_angle_gamma 90
_cell_formula_units_Z 4
_cell_length_a 30.7094(13)
_cell_length_b 7.0123(3)
_cell_length_c 7.4215(4)
_cell_measurement_reflns_used 1135
_cell_measurement_temperature 293(2)
_cell_measurement_theta_max 26.5360
_cell_measurement_theta_min 3.5250
_cell_volume 1598.17(13)
_computing_cell_refinement
;
CrysAlisPro, Agilent Technologies,
Version 1.171.37.35 (release 13-08-2014 CrysAlis171 .NET)
(compiled Aug 13 2014,18:06:01)
;
_computing_data_collection
;
CrysAlisPro, Agilent Technologies,
Version 1.171.37.35 (release 13-08-2014 CrysAlis171 .NET)
(compiled Aug 13 2014,18:06:01)
;
_computing_data_reduction
;
CrysAlisPro, Agilent Technologies,
Version 1.171.37.35 (release 13-08-2014 CrysAlis171 .NET)
(compiled Aug 13 2014,18:06:01)
;
_computing_structure_refinement 'SHELXL-2014/7 (Sheldrick, 2014)'
_computing_structure_solution 'SHELXS97 (Sheldrick, 2008)'
_diffrn_ambient_temperature 293(2)
_diffrn_detector 'CCD plate'
_diffrn_detector_type Eos
_diffrn_measured_fraction_theta_full 0.991
_diffrn_measured_fraction_theta_max 0.991
_diffrn_measurement_device 'four-circle diffractometer'
_diffrn_measurement_device_type 'Xcalibur, Eos'
_diffrn_measurement_method '\w scans'
_diffrn_radiation_type MoK\a
_diffrn_radiation_wavelength 0.71073
_diffrn_reflns_av_R_equivalents 0.0385
_diffrn_reflns_av_unetI/netI 0.0682
_diffrn_reflns_Laue_measured_fraction_full 0.991
_diffrn_reflns_Laue_measured_fraction_max 0.991
_diffrn_reflns_limit_h_max 37
_diffrn_reflns_limit_h_min -21
_diffrn_reflns_limit_k_max 7
_diffrn_reflns_limit_k_min -8
_diffrn_reflns_limit_l_max 5
_diffrn_reflns_limit_l_min -8
_diffrn_reflns_number 3621
_diffrn_reflns_point_group_measured_fraction_full 0.993
_diffrn_reflns_point_group_measured_fraction_max 0.993
_diffrn_reflns_theta_full 25.242
_diffrn_reflns_theta_max 25.498
_diffrn_reflns_theta_min 3.049
_exptl_absorpt_coefficient_mu 1.576
_exptl_absorpt_correction_T_max 1.00000
_exptl_absorpt_correction_T_min 0.94503
_exptl_absorpt_correction_type multi-scan
_exptl_absorpt_process_details
;
CrysAlisPro, Agilent Technologies,
Version 1.171.37.35 (release 13-08-2014 CrysAlis171 .NET)
(compiled Aug 13 2014,18:06:01)
Empirical absorption correction using spherical harmonics,
 implemented in SCALE3 ABSPACK scaling algorithm.
;
_exptl_crystal_colour colorless
_exptl_crystal_density_diffrn 1.582
_exptl_crystal_description plate
_exptl_crystal_F_000 784
_exptl_crystal_size_max 0.2
_exptl_crystal_size_mid 0.2
_exptl_crystal_size_min 0.02
_refine_diff_density_max 0.477
_refine_diff_density_min -0.363
_refine_diff_density_rms 0.086
_refine_ls_abs_structure_details
;
 Refined as an inversion twin.
;
_refine_ls_abs_structure_Flack 0.54(8)
_refine_ls_extinction_method none
_refine_ls_goodness_of_fit_ref 1.019
_refine_ls_hydrogen_treatment mixed
_refine_ls_matrix_type full
_refine_ls_number_parameters 324
_refine_ls_number_reflns 2191
_refine_ls_number_restraints 356
_refine_ls_restrained_S_all 0.986
_refine_ls_R_factor_all 0.0636
_refine_ls_R_factor_gt 0.0468
_refine_ls_shift/su_max 0.003
_refine_ls_shift/su_mean 0.000
_refine_ls_structure_factor_coef Fsqd
_refine_ls_weighting_details 'w=1/[\s^2^(Fo^2^)+(0.0645P)^2^+0.0160P] where P=(Fo^2^+2Fc^2^)/3'
_refine_ls_weighting_scheme calc
_refine_ls_wR_factor_gt 0.1106
_refine_ls_wR_factor_ref 0.1231
_reflns_Friedel_coverage 0.849
_reflns_Friedel_fraction_full 0.995
_reflns_Friedel_fraction_max 0.995
_reflns_number_gt 1756
_reflns_number_total 2191
_reflns_threshold_expression 'I > 2\s(I)'
_cod_data_source_file c7ce01988b2.cif
_cod_data_source_block Comp_7CL_3214
_cod_depositor_comments 'Adding full bibliography for 7229861--7229872.cif.'
_cod_original_cell_volume 1598.16(13)
_cod_database_code 7229864
_shelx_shelxl_version_number 2014/7
_shelx_space_group_comment
;
The symmetry employed for this shelxl refinement is uniquely defined
by the following loop, which should always be used as a source of
symmetry information in preference to the above space-group names.
They are only intended as comments.
;

loop_
_space_group_symop_operation_xyz
'x, y, z'
'-x, -y, z+1/2'
'x+1/2, -y+1/2, z'
'-x+1/2, y+1/2, z+1/2'

loop_
_atom_site_label
_atom_site_type_symbol
_atom_site_fract_x
_atom_site_fract_y
_atom_site_fract_z
_atom_site_U_iso_or_equiv
_atom_site_adp_type
_atom_site_occupancy
_atom_site_site_symmetry_order
_atom_site_calc_flag
_atom_site_refinement_flags_posn
_atom_site_refinement_flags_adp
_atom_site_refinement_flags_occupancy
_atom_site_disorder_assembly
_atom_site_disorder_group
Zn1 Zn 0.22246(2) 0.05209(10) 0.5903(9) 0.0225(3) Uani 1 1 d . . . . .
O1 O 0.1928(4) -0.0952(17) 0.7964(16) 0.033(3) Uani 1 1 d . . . . .
O2 O 0.1919(4) -0.0941(16) 0.3728(14) 0.026(3) Uani 1 1 d . . . . .
O3 O 0.2555(4) 0.2258(15) 0.4021(14) 0.031(3) Uani 1 1 d . . . . .
O4 O 0.2534(4) 0.2153(15) 0.7833(13) 0.029(3) Uani 1 1 d . . . . .
O5 O 0.27649(12) -0.1442(7) 0.588(3) 0.0297(13) Uani 1 1 d D . . . .
H2O5 H 0.2601(18) -0.220(10) 0.654(9) 0.045 Uiso 1 1 d D U . . .
H1O5 H 0.3014(13) -0.131(11) 0.642(9) 0.045 Uiso 1 1 d D U . . .
C1 C 0.2082(5) -0.206(2) 0.919(2) 0.017(3) Uani 1 1 d . U . . .
C2 C 0.18373(19) -0.2356(9) 1.093(4) 0.0261(15) Uani 1 1 d . U . . .
H2A H 0.1733 -0.3661 1.0976 0.031 Uiso 1 1 calc R U . . .
H2B H 0.1584 -0.1527 1.0936 0.031 Uiso 1 1 calc R U . . .
C3 C 0.2896(6) 0.304(2) 0.763(3) 0.031(4) Uani 1 1 d . . . . .
N1 N 0.1676(4) 0.239(3) 0.602(3) 0.027(3) Uani 0.539(12) 1 d DG U P A 1
C4 C 0.1290(4) 0.161(2) 0.639(3) 0.030(3) Uani 0.539(12) 1 d DG U P A 1
H4 H 0.1275 0.0293 0.6503 0.036 Uiso 0.539(12) 1 calc R U P A 1
C5 C 0.0907(4) 0.2652(18) 0.6614(16) 0.035(3) Uani 0.539(12) 1 d DG U P A 1
C6 C 0.0956(5) 0.4671(19) 0.662(2) 0.035(3) Uani 0.539(12) 1 d DG U P A 1
H6 H 0.0765 0.5472 0.7229 0.042 Uiso 0.539(12) 1 calc R U P A 1
C7 C 0.1329(6) 0.540(3) 0.559(3) 0.033(3) Uani 0.539(12) 1 d DG U P A 1
H7 H 0.1320 0.6539 0.4945 0.040 Uiso 0.539(12) 1 calc R U P A 1
C8 C 0.1689(5) 0.427(3) 0.565(2) 0.029(3) Uani 0.539(12) 1 d DG U P A 1
H8 H 0.1958 0.4821 0.5423 0.035 Uiso 0.539(12) 1 calc R U P A 1
C9 C 0.0520(4) 0.150(2) 0.722(3) 0.046(4) Uani 0.539(12) 1 d DG U P A 1
N2 N 0.0147(4) 0.243(3) 0.753(3) 0.057(6) Uani 0.539(12) 1 d DG U P A 1
H2C H -0.0086 0.1806 0.7777 0.068 Uiso 0.539(12) 1 calc R U P A 1
H2D H 0.0141 0.3658 0.7476 0.068 Uiso 0.539(12) 1 calc R U P A 1
O1M O 0.0539(7) -0.025(2) 0.729(4) 0.059(6) Uani 0.539(12) 1 d D U P A 1
C1P C 0.0452(8) 0.363(3) 0.215(4) 0.079(6) Uani 0.539(12) 1 d D U P A 1
H1P H 0.0595 0.4803 0.2103 0.095 Uiso 0.539(12) 1 calc R U P A 1
C2P C 0.1153(9) 0.269(5) 0.162(7) 0.108(11) Uani 0.539(12) 1 d D U P A 1
H2P1 H 0.1359 0.2148 0.2440 0.161 Uiso 0.539(12) 1 calc R U P A 1
H2P2 H 0.1154 0.4054 0.1736 0.161 Uiso 0.539(12) 1 calc R U P A 1
H2P3 H 0.1231 0.2352 0.0404 0.161 Uiso 0.539(12) 1 calc R U P A 1
C3P C 0.0642(7) 0.004(3) 0.225(4) 0.079(6) Uani 0.539(12) 1 d D U P A 1
H3P1 H 0.0719 -0.0611 0.1159 0.119 Uiso 0.539(12) 1 calc R U P A 1
H3P2 H 0.0342 -0.0225 0.2536 0.119 Uiso 0.539(12) 1 calc R U P A 1
H3P3 H 0.0824 -0.0406 0.3217 0.119 Uiso 0.539(12) 1 calc R U P A 1
N1P N 0.0696(6) 0.192(3) 0.204(4) 0.074(5) Uani 0.539(12) 1 d D U P A 1
O1P O 0.0082(8) 0.359(4) 0.231(4) 0.096(7) Uani 0.539(12) 1 d D U P A 1
N1A N 0.1661(6) 0.237(4) 0.571(5) 0.026(3) Uani 0.461(12) 1 d D U P A 2
C4A C 0.1280(6) 0.159(3) 0.524(4) 0.028(3) Uani 0.461(12) 1 d D U P A 2
H4A H 0.1269 0.0279 0.5069 0.034 Uiso 0.461(12) 1 calc R U P A 2
C5A C 0.0899(6) 0.263(3) 0.500(3) 0.035(3) Uani 0.461(12) 1 d D U P A 2
C6A C 0.0889(6) 0.455(3) 0.555(4) 0.032(3) Uani 0.461(12) 1 d D U P A 2
H6A H 0.0634 0.5269 0.5523 0.038 Uiso 0.461(12) 1 calc R U P A 2
C7A C 0.1301(8) 0.536(3) 0.618(5) 0.032(3) Uani 0.461(12) 1 d D U P A 2
H7A H 0.1315 0.6584 0.6660 0.038 Uiso 0.461(12) 1 calc R U P A 2
C8A C 0.1658(7) 0.427(4) 0.604(7) 0.029(3) Uani 0.461(12) 1 d D U P A 2
H8A H 0.1927 0.4866 0.6172 0.035 Uiso 0.461(12) 1 calc R U P A 2
C9A C 0.0509(7) 0.153(3) 0.434(5) 0.051(4) Uani 0.461(12) 1 d D U P A 2
N2A N 0.0158(7) 0.254(4) 0.385(4) 0.056(6) Uani 0.461(12) 1 d D U P A 2
H2A1 H -0.0057 0.1981 0.3328 0.067 Uiso 0.461(12) 1 calc R U P A 2
H2A2 H 0.0147 0.3746 0.4062 0.067 Uiso 0.461(12) 1 calc R U P A 2
O1V O 0.0549(9) -0.019(3) 0.409(6) 0.070(7) Uani 0.461(12) 1 d D U P A 2
C1S C 0.0300(7) 0.245(4) 0.949(5) 0.073(5) Uani 0.461(12) 1 d D U P A 2
H1S H 0.0205 0.1199 0.9583 0.088 Uiso 0.461(12) 1 calc R U P A 2
C2S C 0.0746(11) 0.496(5) 1.028(6) 0.136(12) Uani 0.461(12) 1 d D U P A 2
H2S1 H 0.0459 0.5477 1.0120 0.204 Uiso 0.461(12) 1 calc R U P A 2
H2S2 H 0.0941 0.5519 0.9420 0.204 Uiso 0.461(12) 1 calc R U P A 2
H2S3 H 0.0846 0.5231 1.1478 0.204 Uiso 0.461(12) 1 calc R U P A 2
C3S C 0.1127(11) 0.197(6) 1.028(8) 0.115(13) Uani 0.461(12) 1 d D U P A 2
H3S1 H 0.1102 0.0614 1.0153 0.173 Uiso 0.461(12) 1 calc R U P A 2
H3S2 H 0.1226 0.2273 1.1472 0.173 Uiso 0.461(12) 1 calc R U P A 2
H3S3 H 0.1331 0.2451 0.9411 0.173 Uiso 0.461(12) 1 calc R U P A 2
N1S N 0.0731(8) 0.279(5) 1.000(5) 0.094(7) Uani 0.461(12) 1 d D U P A 2
O1S O 0.0050(8) 0.352(5) 0.897(4) 0.091(8) Uani 0.461(12) 1 d D U P A 2

loop_
_atom_site_aniso_label
_atom_site_aniso_U_11
_atom_site_aniso_U_22
_atom_site_aniso_U_33
_atom_site_aniso_U_23
_atom_site_aniso_U_13
_atom_site_aniso_U_12
Zn1 0.0246(4) 0.0256(4) 0.0172(4) 0.0034(11) -0.0004(12) -0.0011(3)
O1 0.032(7) 0.036(6) 0.032(8) 0.012(7) -0.005(6) -0.009(6)
O2 0.023(6) 0.036(6) 0.018(6) -0.014(6) 0.000(5) 0.011(5)
O3 0.026(6) 0.045(6) 0.023(8) 0.012(6) -0.004(6) -0.006(6)
O4 0.035(6) 0.036(5) 0.018(7) 0.000(5) 0.005(6) -0.019(6)
O5 0.027(2) 0.036(3) 0.026(3) 0.026(7) 0.004(7) 0.004(2)
C1 0.013(6) 0.030(7) 0.009(7) -0.001(6) -0.005(6) 0.008(5)
C2 0.026(3) 0.031(3) 0.020(3) 0.002(9) 0.007(9) 0.006(3)
C3 0.048(9) 0.020(7) 0.026(10) 0.005(8) 0.000(9) 0.021(7)
N1 0.026(4) 0.026(4) 0.028(6) -0.002(7) -0.004(7) 0.001(4)
C4 0.026(5) 0.031(5) 0.033(6) 0.002(7) -0.006(7) 0.003(4)
C5 0.028(5) 0.039(5) 0.039(6) 0.001(6) -0.006(6) 0.004(5)
C6 0.033(5) 0.034(5) 0.039(6) -0.008(6) -0.009(7) 0.009(5)
C7 0.034(5) 0.031(5) 0.034(7) -0.005(7) -0.006(7) 0.001(4)
C8 0.028(5) 0.029(5) 0.029(7) -0.005(7) -0.002(7) -0.001(4)
C9 0.023(7) 0.053(8) 0.061(9) 0.011(8) 0.001(7) 0.006(7)
N2 0.032(9) 0.066(11) 0.072(13) 0.009(10) 0.021(9) 0.005(9)
O1M 0.034(9) 0.036(9) 0.108(16) 0.005(9) 0.021(10) -0.004(8)
C1P 0.068(10) 0.073(10) 0.097(12) -0.009(10) -0.006(10) -0.001(10)
C2P 0.105(18) 0.107(19) 0.11(2) 0.009(18) -0.011(17) -0.016(16)
C3P 0.055(10) 0.087(12) 0.096(14) -0.015(13) -0.005(11) -0.029(10)
N1P 0.056(8) 0.075(8) 0.092(10) -0.013(9) -0.008(8) 0.001(8)
O1P 0.087(12) 0.087(12) 0.113(16) -0.028(12) -0.004(12) 0.043(11)
N1A 0.026(5) 0.025(5) 0.027(6) -0.006(7) -0.007(7) 0.000(5)
C4A 0.024(5) 0.029(5) 0.032(6) -0.007(7) -0.007(7) 0.000(5)
C5A 0.027(5) 0.038(5) 0.039(6) -0.007(7) -0.006(7) 0.005(5)
C6A 0.029(5) 0.031(5) 0.036(7) -0.005(7) -0.006(7) 0.008(5)
C7A 0.033(5) 0.030(5) 0.033(7) -0.011(7) -0.003(8) 0.004(5)
C8A 0.030(5) 0.029(5) 0.029(7) -0.006(8) -0.008(8) -0.003(5)
C9A 0.032(8) 0.053(8) 0.070(9) -0.013(8) -0.013(8) 0.003(8)
N2A 0.034(10) 0.053(12) 0.081(14) -0.020(11) -0.008(11) 0.005(10)
O1V 0.041(11) 0.058(11) 0.109(15) -0.022(12) -0.028(11) -0.012(10)
C1S 0.054(9) 0.087(10) 0.078(11) 0.016(10) 0.007(9) 0.016(9)
C2S 0.113(19) 0.18(2) 0.11(3) 0.03(2) 0.00(2) 0.01(2)
C3S 0.10(2) 0.14(2) 0.10(2) 0.01(2) 0.012(19) 0.03(2)
N1S 0.069(11) 0.124(13) 0.088(13) 0.016(13) 0.011(11) 0.021(12)
O1S 0.087(14) 0.100(15) 0.086(16) 0.007(13) 0.006(13) 0.001(13)

loop_
_atom_type_symbol
_atom_type_description
_atom_type_scat_dispersion_real
_atom_type_scat_dispersion_imag
_atom_type_scat_source
C C 0.0033 0.0016 'International Tables Vol C Tables 4.2.6.8 and 6.1.1.4'
H H 0.0000 0.0000 'International Tables Vol C Tables 4.2.6.8 and 6.1.1.4'
N N 0.0061 0.0033 'International Tables Vol C Tables 4.2.6.8 and 6.1.1.4'
O O 0.0106 0.0060 'International Tables Vol C Tables 4.2.6.8 and 6.1.1.4'
Zn Zn 0.2839 1.4301 'International Tables Vol C Tables 4.2.6.8 and 6.1.1.4'

loop_
_geom_angle_atom_site_label_1
_geom_angle_atom_site_label_2
_geom_angle_atom_site_label_3
_geom_angle
_geom_angle_site_symmetry_1
_geom_angle_site_symmetry_3
O1 Zn1 O3 173.3(5) . .
O1 Zn1 O4 88.1(5) . .
O3 Zn1 O4 85.3(2) . .
O1 Zn1 O2 97.28(19) . .
O3 Zn1 O2 89.3(5) . .
O4 Zn1 O2 174.3(5) . .
O1 Zn1 N1 85.9(7) . .
O3 Zn1 N1 92.9(6) . .
O4 Zn1 N1 89.7(7) . .
O2 Zn1 N1 88.8(7) . .
O1 Zn1 O5 91.5(5) . .
O3 Zn1 O5 89.6(4) . .
O4 Zn1 O5 90.4(5) . .
O2 Zn1 O5 91.4(5) . .
N1 Zn1 O5 177.5(6) . .
O1 Zn1 N1A 89.7(10) . .
O3 Zn1 N1A 89.7(9) . .
O4 Zn1 N1A 94.6(9) . .
O2 Zn1 N1A 83.5(9) . .
O5 Zn1 N1A 174.9(10) . .
C1 O1 Zn1 131.8(11) . .
C3 O2 Zn1 125.6(12) 4_544 .
C1 O3 Zn1 126.4(11) 4_554 .
C3 O4 Zn1 125.9(12) . .
O1 C1 O3 119.8(16) . 4_545
O1 C1 C2 120.3(12) . .
O3 C1 C2 119.5(13) 4_545 .
C1 C2 C3 114.6(5) . 4_545
O4 C3 O2 127.5(18) . 4
O4 C3 C2 118.2(15) . 4_554
O2 C3 C2 113.9(15) 4 4_554
C4 N1 C8 117.9 . .
C4 N1 Zn1 117.2(9) . .
C8 N1 Zn1 124.7(9) . .
N1 C4 C5 124.0 . .
C4 C5 C6 115.6 . .
C4 C5 C9 114.9 . .
C6 C5 C9 128.0 . .
C5 C6 C7 115.3 . .
C8 C7 C6 114.3 . .
N1 C8 C7 123.7 . .
O1M C9 N2 121.3(11) . .
O1M C9 C5 120.6(11) . .
N2 C9 C5 117.8 . .
O1P C1P N1P 121(3) . .
C3P N1P C1P 140(2) . .
C3P N1P C2P 119(2) . .
C1P N1P C2P 101(2) . .
C4A N1A C8A 116.2(12) . .
C4A N1A Zn1 118.2(13) . .
C8A N1A Zn1 125.6(14) . .
N1A C4A C5A 123.8(13) . .
C4A C5A C6A 118.9(13) . .
C4A C5A C9A 116.2(13) . .
C6A C5A C9A 124.5(14) . .
C5A C6A C7A 116.3(13) . .
C8A C7A C6A 117.5(14) . .
N1A C8A C7A 125.5(12) . .
O1V C9A N2A 124(2) . .
O1V C9A C5A 118.3(18) . .
N2A C9A C5A 117.3(16) . .
O1S C1S N1S 128(3) . .
C3S N1S C1S 145(3) . .
C3S N1S C2S 112(3) . .
C1S N1S C2S 103(2) . .

loop_
_geom_bond_atom_site_label_1
_geom_bond_atom_site_label_2
_geom_bond_distance
_geom_bond_site_symmetry_2
Zn1 O1 2.059(13) .
Zn1 O3 2.112(12) .
Zn1 O4 2.065(13) .
Zn1 O2 2.130(12) .
Zn1 N1 2.137(16) .
Zn1 O5 2.156(4) .
Zn1 N1A 2.17(2) .
O1 C1 1.291(19) .
O2 C3 1.22(2) 4_544
O3 C1 1.22(2) 4_554
O4 C3 1.28(2) .
C1 O3 1.22(2) 4_545
C1 C2 1.51(3) .
C2 C3 1.53(3) 4_545
C3 O2 1.22(2) 4
C3 C2 1.53(3) 4_554
N1 C4 1.3352 .
N1 C8 1.3436 .
C4 C5 1.3930 .
C5 C6 1.4233 .
C5 C9 1.5046 .
C6 C7 1.4678 .
C7 C8 1.3621 .
C9 O1M 1.231(13) .
C9 N2 1.3364 .
C1P O1P 1.14(3) .
C1P N1P 1.42(2) .
C2P N1P 1.53(3) .
C3P N1P 1.34(3) .
N1A C4A 1.337(16) .
N1A C8A 1.353(15) .
C4A C5A 1.391(17) .
C5A C6A 1.408(17) .
C5A C9A 1.505(17) .
C6A C7A 1.462(17) .
C7A C8A 1.343(16) .
C9A O1V 1.230(18) .
C9A N2A 1.339(19) .
C1S O1S 1.14(2) .
C1S N1S 1.40(2) .
C2S N1S 1.53(3) .
C3S N1S 1.36(3) .

loop_
_geom_hbond_atom_site_label_D
_geom_hbond_atom_site_label_H
_geom_hbond_atom_site_label_A
_geom_hbond_distance_DH
_geom_hbond_distance_HA
_geom_hbond_distance_DA
_geom_hbond_angle_DHA
_geom_hbond_site_symmetry_A
O5 H2O5 O1 0.88(2) 2.48(7) 3.021(16) 120(6) .
O5 H2O5 O3 0.88(2) 1.94(6) 2.69(2) 142(7) 4_545
C2 H2A O5 0.97 2.49 3.115(8) 122.3 4_545
C4 H4 O1 0.93 2.44 2.91(2) 110.9 .
N2 H2D O1P 0.86 2.05 2.88(3) 161.9 2_565
C3P H3P2 N2 0.96 2.16 2.99(3) 143.4 2_554
C4A H4A O2 0.93 2.39 2.88(3) 112.4 .
N2A H2A2 O1S 0.86 2.01 2.84(4) 160.5 2_564
C1S H1S O1V 0.93 2.45 3.06(4) 123.9 2
C2S H2S1 N2A 0.96 2.53 3.45(4) 160.2 2_565
C2S H2S1 O1S 0.96 2.05 2.56(4) 111.0 .
